data_2226904
loop_
_publ_author_name
'Zhao, Xiao-Fan'
'Li, Fang'

_publ_section_title
;
 Bromido(2-{1-[2-(morpholin-4-yl)ethylimino]ethyl}phenolato)copper(II)
;
_journal_coeditor_code HB5543
_journal_issue 8
_journal_name_full 'Acta Crystallographica Section E'
_journal_page_first m912
_journal_paper_doi 10.1107/S160053681002670X
_journal_volume 66
_journal_year 2010
_chemical_formula_iupac '[Cu Br (C14 H19 N2 O2)]'
_chemical_formula_moiety 'C14 H19 Br Cu N2 O2'
_chemical_formula_sum 'C14 H19 Br Cu N2 O2'
_chemical_formula_weight 390.76
_chemical_name_systematic
;
Bromido(2-{1-[2-(morpholin-4-yl)ethylimino]ethyl}phenolato)copper(II)
;
_space_group_IT_number 14
_symmetry_cell_setting monoclinic
_symmetry_space_group_name_Hall '-P 2ybc'
_symmetry_space_group_name_H-M 'P 1 21/c 1'
_atom_sites_solution_hydrogens geom
_atom_sites_solution_primary direct
_atom_sites_solution_secondary difmap
_audit_creation_method SHELXL-97
_cell_angle_alpha 90.00
_cell_angle_beta 90.0590(10)
_cell_angle_gamma 90.00
_cell_formula_units_Z 4
_cell_length_a 10.808(2)
_cell_length_b 17.152(3)
_cell_length_c 8.107(2)
_cell_measurement_reflns_used 3491
_cell_measurement_temperature 298(2)
_cell_measurement_theta_max 26.4
_cell_measurement_theta_min 2.7
_cell_volume 1502.9(5)
_computing_cell_refinement 'SAINT (Bruker, 1998)'
_computing_data_collection 'SMART (Bruker, 1998)'
_computing_data_reduction 'SAINT (Bruker, 1998)'
_computing_molecular_graphics 'SHELXTL (Sheldrick, 2008)'
_computing_publication_material 'SHELXTL (Sheldrick, 2008)'
_computing_structure_refinement 'SHELXL97 (Sheldrick, 2008)'
_computing_structure_solution 'SHELXS97 (Sheldrick, 2008)'
_diffrn_ambient_temperature 298(2)
_diffrn_measured_fraction_theta_full 0.981
_diffrn_measured_fraction_theta_max 0.981
_diffrn_measurement_device_type 'Bruker SMART CCD'
_diffrn_measurement_method '\w scans'
_diffrn_radiation_monochromator graphite
_diffrn_radiation_source 'fine-focus sealed tube'
_diffrn_radiation_type MoK\a
_diffrn_radiation_wavelength 0.71073
_diffrn_reflns_av_R_equivalents 0.0405
_diffrn_reflns_av_sigmaI/netI 0.0488
_diffrn_reflns_limit_h_max 12
_diffrn_reflns_limit_h_min -13
_diffrn_reflns_limit_k_max 21
_diffrn_reflns_limit_k_min -21
_diffrn_reflns_limit_l_max 10
_diffrn_reflns_limit_l_min -10
_diffrn_reflns_number 9814
_diffrn_reflns_theta_full 27.00
_diffrn_reflns_theta_max 27.00
_diffrn_reflns_theta_min 2.23
_diffrn_standards_number 0
_exptl_absorpt_coefficient_mu 4.114
_exptl_absorpt_correction_T_max 0.372
_exptl_absorpt_correction_T_min 0.353
_exptl_absorpt_correction_type multi-scan
_exptl_absorpt_process_details '(SADABS; Sheldrick, 1996)'
_exptl_crystal_colour blue
_exptl_crystal_density_diffrn 1.727
_exptl_crystal_density_method 'not measured'
_exptl_crystal_description block
_exptl_crystal_F_000 788
_exptl_crystal_size_max 0.32
_exptl_crystal_size_mid 0.30
_exptl_crystal_size_min 0.30
_refine_diff_density_max 1.057
_refine_diff_density_min -1.060
_refine_ls_extinction_method none
_refine_ls_goodness_of_fit_ref 1.132
_refine_ls_hydrogen_treatment constr
_refine_ls_matrix_type full
_refine_ls_number_parameters 182
_refine_ls_number_reflns 3211
_refine_ls_number_restraints 0
_refine_ls_restrained_S_all 1.132
_refine_ls_R_factor_all 0.0923
_refine_ls_R_factor_gt 0.0737
_refine_ls_shift/su_max 0.000
_refine_ls_shift/su_mean 0.000
_refine_ls_structure_factor_coef Fsqd
_refine_ls_weighting_details 'calc w=1/[\s^2^(Fo^2^)+(0.0288P)^2^+17.4414P] where P=(Fo^2^+2Fc^2^)/3'
_refine_ls_weighting_scheme calc
_refine_ls_wR_factor_gt 0.1633
_refine_ls_wR_factor_ref 0.1714
_reflns_number_gt 2506
_reflns_number_total 3211
_reflns_threshold_expression I>2\s(I)
_cod_data_source_file hb5543.cif
_cod_data_source_block I
_cod_original_sg_symbol_H-M 'P 21/c'
_cod_database_code 2226904
_cod_database_fobs_code 2226904

loop_
_symmetry_equiv_pos_as_xyz
'x, y, z'
'-x, y+1/2, -z+1/2'
'-x, -y, -z'
'x, -y-1/2, z-1/2'

loop_
_atom_site_type_symbol
_atom_site_label
_atom_site_fract_x
_atom_site_fract_y
_atom_site_fract_z
_atom_site_U_iso_or_equiv
_atom_site_adp_type
_atom_site_calc_flag
_atom_site_refinement_flags
_atom_site_occupancy
_atom_site_disorder_assembly
_atom_site_disorder_group
Cu Cu1 0.98896(9) 0.13655(6) 0.00058(11) 0.0314(3) Uani d . 1 . .
Br Br1 1.13378(9) 0.10662(6) -0.21461(11) 0.0482(3) Uani d . 1 . .
N N1 0.8594(6) 0.1190(4) 0.1576(8) 0.0364(16) Uani d . 1 . .
N N2 1.1147(5) 0.1243(4) 0.1957(7) 0.0268(13) Uani d . 1 . .
O O1 0.8763(6) 0.1804(4) -0.1494(8) 0.0513(17) Uani d . 1 . .
O O2 1.3588(5) 0.0900(4) 0.3093(9) 0.0535(17) Uani d . 1 . .
C C1 0.6903(8) 0.1273(5) -0.0276(12) 0.042(2) Uani d . 1 . .
C C2 0.7578(8) 0.1655(5) -0.1526(11) 0.0408(19) Uani d . 1 . .
C C3 0.6965(9) 0.1916(5) -0.2956(12) 0.045(2) Uani d . 1 . .
H H3 0.7402 0.2196 -0.3746 0.054 Uiso calc R 1 . .
C C4 0.5723(9) 0.1763(6) -0.3203(13) 0.055(3) Uani d . 1 . .
H H4 0.5337 0.1924 -0.4171 0.066 Uiso calc R 1 . .
C C5 0.5052(10) 0.1369(7) -0.2008(14) 0.062(3) Uani d . 1 . .
H H5 0.4218 0.1262 -0.2180 0.075 Uiso calc R 1 . .
C C6 0.5630(9) 0.1130(6) -0.0536(14) 0.055(3) Uani d . 1 . .
H H6 0.5170 0.0877 0.0272 0.066 Uiso calc R 1 . .
C C7 0.7411(7) 0.1089(5) 0.1327(11) 0.0368(18) Uani d . 1 . .
C C8 0.6584(9) 0.0816(7) 0.2725(13) 0.060(3) Uani d . 1 . .
H H8A 0.7001 0.0418 0.3345 0.090 Uiso calc R 1 . .
H H8B 0.5829 0.0609 0.2279 0.090 Uiso calc R 1 . .
H H8C 0.6398 0.1248 0.3436 0.090 Uiso calc R 1 . .
C C9 0.9094(8) 0.1095(6) 0.3272(11) 0.046(2) Uani d . 1 . .
H H9A 0.8534 0.1327 0.4068 0.055 Uiso calc R 1 . .
H H9B 0.9184 0.0546 0.3532 0.055 Uiso calc R 1 . .
C C10 1.0320(8) 0.1490(5) 0.3342(10) 0.041(2) Uani d . 1 . .
H H10A 1.0717 0.1369 0.4385 0.050 Uiso calc R 1 . .
H H10B 1.0199 0.2050 0.3292 0.050 Uiso calc R 1 . .
C C11 1.2203(9) 0.1793(5) 0.1721(12) 0.049(2) Uani d . 1 . .
H H11A 1.1904 0.2326 0.1744 0.058 Uiso calc R 1 . .
H H11B 1.2586 0.1701 0.0657 0.058 Uiso calc R 1 . .
C C12 1.3139(9) 0.1672(7) 0.3076(14) 0.059(3) Uani d . 1 . .
H H12A 1.3826 0.2029 0.2920 0.070 Uiso calc R 1 . .
H H12B 1.2760 0.1789 0.4132 0.070 Uiso calc R 1 . .
C C13 1.2577(9) 0.0373(6) 0.3351(11) 0.048(2) Uani d . 1 . .
H H13A 1.2214 0.0473 0.4423 0.057 Uiso calc R 1 . .
H H13B 1.2888 -0.0158 0.3352 0.057 Uiso calc R 1 . .
C C14 1.1597(8) 0.0450(5) 0.2050(10) 0.0362(18) Uani d . 1 . .
H H14A 1.1934 0.0298 0.0990 0.043 Uiso calc R 1 . .
H H14B 1.0914 0.0102 0.2304 0.043 Uiso calc R 1 . .

loop_
_atom_site_aniso_label
_atom_site_aniso_U_11
_atom_site_aniso_U_22
_atom_site_aniso_U_33
_atom_site_aniso_U_12
_atom_site_aniso_U_13
_atom_site_aniso_U_23
Cu1 0.0325(5) 0.0353(5) 0.0264(5) -0.0002(4) -0.0019(4) 0.0039(4)
Br1 0.0548(6) 0.0576(6) 0.0322(5) -0.0018(4) 0.0064(4) 0.0000(4)
N1 0.038(4) 0.044(4) 0.027(3) 0.008(3) -0.006(3) 0.008(3)
N2 0.026(3) 0.038(4) 0.017(3) -0.008(3) 0.006(2) -0.010(2)
O1 0.039(3) 0.060(4) 0.055(4) -0.004(3) -0.009(3) 0.030(3)
O2 0.028(3) 0.068(5) 0.064(4) 0.005(3) 0.003(3) 0.014(4)
C1 0.039(5) 0.029(4) 0.058(6) -0.002(3) -0.001(4) 0.009(4)
C2 0.046(5) 0.036(5) 0.040(5) 0.006(4) -0.005(4) -0.004(4)
C3 0.049(5) 0.038(5) 0.048(5) 0.006(4) -0.008(4) 0.001(4)
C4 0.046(6) 0.058(6) 0.061(6) 0.013(5) -0.024(5) -0.003(5)
C5 0.052(6) 0.068(7) 0.068(7) -0.002(5) -0.024(5) -0.012(6)
C6 0.039(5) 0.058(6) 0.068(7) 0.005(4) -0.012(5) -0.007(5)
C7 0.029(4) 0.035(4) 0.046(5) 0.006(3) 0.006(3) -0.005(4)
C8 0.036(5) 0.091(8) 0.054(6) 0.013(5) 0.003(4) 0.018(6)
C9 0.038(5) 0.065(6) 0.035(5) 0.005(4) 0.011(4) -0.001(4)
C10 0.043(5) 0.052(5) 0.029(4) 0.007(4) 0.002(3) -0.006(4)
C11 0.061(6) 0.034(5) 0.051(6) -0.004(4) -0.012(5) 0.003(4)
C12 0.041(5) 0.069(7) 0.066(7) -0.014(5) -0.011(5) -0.009(6)
C13 0.053(6) 0.049(6) 0.041(5) 0.014(4) -0.004(4) 0.008(4)
C14 0.045(5) 0.030(4) 0.035(4) 0.002(3) 0.003(4) -0.001(3)

loop_
_atom_type_symbol
_atom_type_description
_atom_type_scat_dispersion_real
_atom_type_scat_dispersion_imag
_atom_type_scat_source
C C 0.0033 0.0016 'International Tables Vol C Tables 4.2.6.8 and 6.1.1.4'
H H 0.0000 0.0000 'International Tables Vol C Tables 4.2.6.8 and 6.1.1.4'
N N 0.0061 0.0033 'International Tables Vol C Tables 4.2.6.8 and 6.1.1.4'
O O 0.0106 0.0060 'International Tables Vol C Tables 4.2.6.8 and 6.1.1.4'
Cu Cu 0.3201 1.2651 'International Tables Vol C Tables 4.2.6.8 and 6.1.1.4'
Br Br -0.2901 2.4595 'International Tables Vol C Tables 4.2.6.8 and 6.1.1.4'

loop_
_geom_angle_atom_site_label_1
_geom_angle_atom_site_label_2
_geom_angle_atom_site_label_3
_geom_angle_site_symmetry_1
_geom_angle_site_symmetry_3
_geom_angle
_geom_angle_publ_flag
O1 Cu1 N1 . . 91.1(3) y
O1 Cu1 N2 . . 161.7(3) y
N1 Cu1 N2 . . 87.5(2) y
O1 Cu1 Br1 . . 92.2(2) y
N1 Cu1 Br1 . . 157.9(2) y
N2 Cu1 Br1 . . 95.99(16) y
C7 N1 C9 . . 118.9(7) ?
C7 N1 Cu1 . . 129.3(6) ?
C9 N1 Cu1 . . 111.5(5) ?
C14 N2 C11 . . 110.1(6) ?
C14 N2 C10 . . 115.3(6) ?
C11 N2 C10 . . 112.0(6) ?
C14 N2 Cu1 . . 110.6(5) ?
C11 N2 Cu1 . . 109.6(5) ?
C10 N2 Cu1 . . 98.7(5) ?
C2 O1 Cu1 . . 124.8(6) ?
C12 O2 C13 . . 109.3(7) ?
C6 C1 C2 . . 118.5(9) ?
C6 C1 C7 . . 117.7(8) ?
C2 C1 C7 . . 123.4(8) ?
O1 C2 C3 . . 114.5(8) ?
O1 C2 C1 . . 125.8(8) ?
C3 C2 C1 . . 119.7(8) ?
C4 C3 C2 . . 121.0(9) ?
C4 C3 H3 . . 119.5 ?
C2 C3 H3 . . 119.5 ?
C5 C4 C3 . . 120.0(9) ?
C5 C4 H4 . . 120.0 ?
C3 C4 H4 . . 120.0 ?
C4 C5 C6 . . 120.2(10) ?
C4 C5 H5 . . 119.9 ?
C6 C5 H5 . . 119.9 ?
C5 C6 C1 . . 120.5(10) ?
C5 C6 H6 . . 119.7 ?
C1 C6 H6 . . 119.7 ?
N1 C7 C1 . . 118.8(8) ?
N1 C7 C8 . . 120.2(8) ?
C1 C7 C8 . . 121.0(8) ?
C7 C8 H8A . . 109.5 ?
C7 C8 H8B . . 109.5 ?
H8A C8 H8B . . 109.5 ?
C7 C8 H8C . . 109.5 ?
H8A C8 H8C . . 109.5 ?
H8B C8 H8C . . 109.5 ?
C10 C9 N1 . . 108.0(7) ?
C10 C9 H9A . . 110.1 ?
N1 C9 H9A . . 110.1 ?
C10 C9 H9B . . 110.1 ?
N1 C9 H9B . . 110.1 ?
H9A C9 H9B . . 108.4 ?
C9 C10 N2 . . 112.0(7) ?
C9 C10 H10A . . 109.2 ?
N2 C10 H10A . . 109.2 ?
C9 C10 H10B . . 109.2 ?
N2 C10 H10B . . 109.2 ?
H10A C10 H10B . . 107.9 ?
N2 C11 C12 . . 109.4(7) ?
N2 C11 H11A . . 109.8 ?
C12 C11 H11A . . 109.8 ?
N2 C11 H11B . . 109.8 ?
C12 C11 H11B . . 109.8 ?
H11A C11 H11B . . 108.2 ?
O2 C12 C11 . . 111.5(8) ?
O2 C12 H12A . . 109.3 ?
C11 C12 H12A . . 109.3 ?
O2 C12 H12B . . 109.3 ?
C11 C12 H12B . . 109.3 ?
H12A C12 H12B . . 108.0 ?
O2 C13 C14 . . 112.3(7) ?
O2 C13 H13A . . 109.1 ?
C14 C13 H13A . . 109.1 ?
O2 C13 H13B . . 109.1 ?
C14 C13 H13B . . 109.1 ?
H13A C13 H13B . . 107.9 ?
N2 C14 C13 . . 110.9(7) ?
N2 C14 H14A . . 109.5 ?
C13 C14 H14A . . 109.5 ?
N2 C14 H14B . . 109.5 ?
C13 C14 H14B . . 109.5 ?
H14A C14 H14B . . 108.1 ?

loop_
_geom_bond_atom_site_label_1
_geom_bond_atom_site_label_2
_geom_bond_site_symmetry_2
_geom_bond_distance
_geom_bond_publ_flag
Cu1 O1 . 1.877(6) y
Cu1 N1 . 1.917(7) y
Cu1 N2 . 2.095(6) y
Cu1 Br1 . 2.4006(14) y
N1 C7 . 1.306(11) ?
N1 C9 . 1.486(11) ?
N2 C14 . 1.447(10) ?
N2 C11 . 1.494(11) ?
N2 C10 . 1.497(9) ?
O1 C2 . 1.306(11) ?
O2 C12 . 1.411(13) ?
O2 C13 . 1.434(12) ?
C1 C6 . 1.413(12) ?
C1 C2 . 1.411(12) ?
C1 C7 . 1.445(12) ?
C2 C3 . 1.408(12) ?
C3 C4 . 1.382(13) ?
C3 H3 . 0.9300 ?
C4 C5 . 1.387(16) ?
C4 H4 . 0.9300 ?
C5 C6 . 1.407(14) ?
C5 H5 . 0.9300 ?
C6 H6 . 0.9300 ?
C7 C8 . 1.518(12) ?
C8 H8A . 0.9600 ?
C8 H8B . 0.9600 ?
C8 H8C . 0.9600 ?
C9 C10 . 1.489(13) ?
C9 H9A . 0.9700 ?
C9 H9B . 0.9700 ?
C10 H10A . 0.9700 ?
C10 H10B . 0.9700 ?
C11 C12 . 1.508(13) ?
C11 H11A . 0.9700 ?
C11 H11B . 0.9700 ?
C12 H12A . 0.9700 ?
C12 H12B . 0.9700 ?
C13 C14 . 1.500(12) ?
C13 H13A . 0.9700 ?
C13 H13B . 0.9700 ?
C14 H14A . 0.9700 ?
C14 H14B . 0.9700 ?
